data_7223455
loop_
_publ_author_name
'Sousa, Carlos A. D.'
'Sampaio-Dias, Ivo E.'
'Rizzo-Aguiar, Fabio'
'Garcia-Mera, Xerardo'
'Rodr\'iguez-Borges, Jos\'e E.'

_publ_section_title
;
 Enantiopure synthesis of 7-(1-pyrindanyl)propargyl ethers as rasagiline
 analogues via chemical or enzymatic resolution of 1-pyrindan-7-ol
;
_journal_issue 126
_journal_name_full 'RSC Adv.'
_journal_page_first 104509
_journal_paper_doi 10.1039/C5RA24868J
_journal_volume 5
_journal_year 2015
_chemical_absolute_configuration rm
_chemical_formula_moiety 'C19 H28 N2 O4'
_chemical_formula_sum 'C19 H28 N2 O4'
_chemical_formula_weight 348.43
_chemical_name_systematic XEBOCA
_space_group_crystal_system monoclinic
_space_group_IT_number 4
_space_group_name_Hall 'P 2yb'
_space_group_name_H-M_alt 'P 1 21 1'
_symmetry_space_group_name_Hall 'P 2yb'
_symmetry_space_group_name_H-M 'P 1 21 1'
_atom_sites_solution_hydrogens mixed
_atom_sites_solution_primary other
_atom_sites_solution_secondary difmap
_audit_conform_dict_location ftp://ftp.iucr.org/pub/cif_core.dic
_audit_conform_dict_name cif_core.dic
_audit_conform_dict_version 2.4.3
_audit_creation_date 2015-05-29T19:20:48-00:00
_audit_creation_method 'WinGX routine CIF_UPDATE'
_audit_update_record
;
2015-07-06 deposited with the CCDC.
2015-12-03 downloaded from the CCDC.
;
_cell_angle_alpha 90
_cell_angle_beta 113.959(2)
_cell_angle_gamma 90
_cell_formula_units_Z 2
_cell_length_a 11.1067(5)
_cell_length_b 8.7283(3)
_cell_length_c 11.1168(5)
_cell_measurement_reflns_used 9865
_cell_measurement_temperature 100(2)
_cell_measurement_theta_max 33.03
_cell_measurement_theta_min 3.08
_cell_measurement_wavelength 0.71073
_cell_volume 984.83(7)
_computing_cell_refinement 'SAINT V8.34A integration software'
_computing_data_collection 'Bruker APEX2 software'
_computing_data_reduction 'SORTAV (Blessing, 1995)'
_computing_molecular_graphics 'ORTEP-3 for Windows (Farrugia, 2012)'
_computing_publication_material 'WinGX publication routines (Farrugia, 2012)'
_computing_structure_refinement 'SHELXL-2014/7 (Sheldrick, 2014)'
_computing_structure_solution 'SHELXT-2014 (Sheldrick, 2014)'
_diffrn_ambient_temperature 100(2)
_diffrn_detector 'APEX-II CCD'
_diffrn_measured_fraction_theta_full 1
_diffrn_measured_fraction_theta_max 0.991
_diffrn_measurement_device '\k-geometry diffractometer'
_diffrn_measurement_device_type 'Bruker APEX-II'
_diffrn_measurement_method '\f or \w oscillation scans'
_diffrn_orient_matrix_UB_11 0.096071
_diffrn_orient_matrix_UB_12 0.024616
_diffrn_orient_matrix_UB_13 0.043927
_diffrn_orient_matrix_UB_21 -0.001476
_diffrn_orient_matrix_UB_22 -0.02105
_diffrn_orient_matrix_UB_23 0.087813
_diffrn_orient_matrix_UB_31 0.021802
_diffrn_orient_matrix_UB_32 -0.109897
_diffrn_orient_matrix_UB_33 -0.006981
_diffrn_radiation_monochromator graphite
_diffrn_radiation_probe x-ray
_diffrn_radiation_type MoK\a
_diffrn_radiation_wavelength 0.71073
_diffrn_reflns_av_R_equivalents 0.0377
_diffrn_reflns_av_unetI/netI 0.0319
_diffrn_reflns_laue_measured_fraction_full 1
_diffrn_reflns_laue_measured_fraction_max 0.991
_diffrn_reflns_limit_h_max 16
_diffrn_reflns_limit_h_min -17
_diffrn_reflns_limit_k_max 13
_diffrn_reflns_limit_k_min -13
_diffrn_reflns_limit_l_max 17
_diffrn_reflns_limit_l_min -16
_diffrn_reflns_number 46898
_diffrn_reflns_point_group_measured_fraction_full 1
_diffrn_reflns_point_group_measured_fraction_max 0.981
_diffrn_reflns_reduction_process
;
        Scaled and merged with Sortav
        R.H. Blessing, (1987) Cryst. Rev. 1, 3-58
        R.H. Blessing, (1989) J. Appl. Cryst. 22, 396-397
;
_diffrn_reflns_theta_full 25.242
_diffrn_reflns_theta_max 33.196
_diffrn_reflns_theta_min 2.005
_diffrn_source 'sealed x-ray tube'
_diffrn_standards_number 0
_exptl_absorpt_coefficient_mu 0.082
_exptl_absorpt_correction_T_max 0.988
_exptl_absorpt_correction_T_min 0.9
_exptl_absorpt_correction_type multi-scan
_exptl_absorpt_process_details
;
SADABS-2014/5 - Bruker AXS area detector scaling and absorption correction
;
_exptl_crystal_colour colourless
_exptl_crystal_density_diffrn 1.175
_exptl_crystal_density_method 'not measured'
_exptl_crystal_description Plate
_exptl_crystal_F_000 376
_exptl_crystal_size_max 0.8
_exptl_crystal_size_mid 0.54
_exptl_crystal_size_min 0.17
_refine_diff_density_max 0.297
_refine_diff_density_min -0.224
_refine_diff_density_rms 0.042
_refine_ls_abs_structure_details
;
 Flack x determined using 2806 quotients [(I+)-(I-)]/[(I+)+(I-)]
 (Parsons, Flack and Wagner, Acta Cryst. B69 (2013) 249-259).
;
_refine_ls_abs_structure_Flack 0.2(2)
_refine_ls_extinction_method none
_refine_ls_goodness_of_fit_ref 1.025
_refine_ls_hydrogen_treatment mixed
_refine_ls_matrix_type full
_refine_ls_number_constraints 0
_refine_ls_number_parameters 234
_refine_ls_number_reflns 7403
_refine_ls_number_restraints 1
_refine_ls_restrained_S_all 1.025
_refine_ls_R_factor_all 0.0464
_refine_ls_R_factor_gt 0.0386
_refine_ls_shift/su_max 0
_refine_ls_shift/su_mean 0
_refine_ls_structure_factor_coef Fsqd
_refine_ls_weighting_details 'w=1/[\s^2^(Fo^2^)+(0.0543P)^2^+0.0652P] where P=(Fo^2^+2Fc^2^)/3'
_refine_ls_weighting_scheme calc
_refine_ls_wR_factor_gt 0.09
_refine_ls_wR_factor_ref 0.094
_reflns_Friedel_coverage 0.874
_reflns_friedel_fraction_full 1
_reflns_friedel_fraction_max 0.969
_reflns_number_gt 6677
_reflns_number_total 7403
_reflns_threshold_expression 'I > 2\s(I)'
_cod_data_source_file c5ra24868j2.cif
_cod_data_source_block shelx
_cod_database_code 7223455
_audit_block_doi 10.5517/cc1j4flp
_shelx_estimated_absorpt_t_min 0.937
_shelx_estimated_absorpt_t_max 0.986

loop_
_space_group_symop_operation_xyz
'x, y, z'
'-x, y+1/2, -z'

loop_
_atom_site_label
_atom_site_type_symbol
_atom_site_fract_x
_atom_site_fract_y
_atom_site_fract_z
_atom_site_U_iso_or_equiv
_atom_site_adp_type
_atom_site_occupancy
_atom_site_site_symmetry_order
_atom_site_calc_flag
_atom_site_refinement_flags_posn
_atom_site_refinement_flags_adp
N1 N 0.93444(13) 0.23488(14) 0.70876(13) 0.0230(2) Uani 1 1 d . .
C2 C 0.84573(13) 0.22812(13) 0.58408(13) 0.0160(2) Uani 1 1 d . .
C3 C 0.85952(13) 0.14630(14) 0.48349(14) 0.0164(2) Uani 1 1 d . .
C4 C 0.97368(14) 0.05983(16) 0.51365(15) 0.0218(3) Uani 1 1 d . .
H4 H 0.9859 -0.0019 0.4491 0.026 Uiso 1 1 calc R U
C5 C 1.06831(15) 0.06748(17) 0.64110(17) 0.0257(3) Uani 1 1 d . .
H5 H 1.1487 0.0127 0.6653 0.031 Uiso 1 1 calc R U
C6 C 1.04544(16) 0.15552(18) 0.73366(16) 0.0279(3) Uani 1 1 d . .
H6 H 1.1128 0.1599 0.8203 0.033 Uiso 1 1 calc R U
C7 C 0.71900(13) 0.31732(13) 0.53471(13) 0.0156(2) Uani 1 1 d . .
H7 H 0.6672 0.297 0.5886 0.019 Uiso 1 1 calc R U
C8 C 0.64518(13) 0.26368(15) 0.39174(14) 0.0189(2) Uani 1 1 d . .
H8A H 0.6108 0.3529 0.3326 0.023 Uiso 1 1 calc R U
H8B H 0.5701 0.1972 0.3838 0.023 Uiso 1 1 calc R U
C9 C 0.74504(14) 0.17328(15) 0.35420(14) 0.0192(2) Uani 1 1 d . .
H9A H 0.7068 0.075 0.3111 0.023 Uiso 1 1 calc R U
H9B H 0.7723 0.2338 0.2942 0.023 Uiso 1 1 calc R U
O10 O 0.75849(9) 0.47833(10) 0.54180(10) 0.01522(18) Uani 1 1 d . .
C11 C 0.66461(12) 0.58191(13) 0.52527(12) 0.0135(2) Uani 1 1 d . .
O12 O 0.55278(9) 0.55096(11) 0.50885(10) 0.01831(19) Uani 1 1 d . .
C13 C 0.71622(12) 0.74516(13) 0.53069(12) 0.0135(2) Uani 1 1 d . .
H13 H 0.7992 0.7427 0.5159 0.016 Uiso 1 1 calc R U
C14 C 0.74447(13) 0.81979(14) 0.66435(13) 0.0168(2) Uani 1 1 d . .
H14A H 0.7813 0.9232 0.665 0.02 Uiso 1 1 calc R U
H14B H 0.6598 0.833 0.673 0.02 Uiso 1 1 calc R U
C15 C 0.83907(14) 0.73207(15) 0.78474(13) 0.0198(3) Uani 1 1 d . .
H15 H 0.7993 0.6297 0.7863 0.024 Uiso 1 1 calc R U
C16 C 0.85440(19) 0.8181(2) 0.90964(16) 0.0332(4) Uani 1 1 d . .
H16A H 0.8888 0.9211 0.9079 0.05 Uiso 1 1 calc R U
H16B H 0.9158 0.7626 0.9868 0.05 Uiso 1 1 calc R U
H16C H 0.7685 0.826 0.9145 0.05 Uiso 1 1 calc R U
C17 C 0.97364(15) 0.7061(2) 0.78223(16) 0.0289(3) Uani 1 1 d . .
H17A H 0.9636 0.6439 0.7053 0.043 Uiso 1 1 calc R U
H17B H 1.031 0.6525 0.8626 0.043 Uiso 1 1 calc R U
H17C H 1.013 0.805 0.7771 0.043 Uiso 1 1 calc R U
N18 N 0.61824(11) 0.83578(12) 0.42795(11) 0.0154(2) Uani 1 1 d . .
H18 H 0.5684(18) 0.895(2) 0.4472(18) 0.018 Uiso 1 1 d . U
C19 C 0.57123(13) 0.77974(14) 0.30346(14) 0.0168(2) Uani 1 1 d . .
O20 O 0.61768(10) 0.66891(12) 0.27126(10) 0.0215(2) Uani 1 1 d . .
O21 O 0.46891(10) 0.86507(11) 0.22383(10) 0.0210(2) Uani 1 1 d . .
C22 C 0.39663(15) 0.81745(16) 0.08586(14) 0.0247(3) Uani 1 1 d . .
C23 C 0.33421(16) 0.66188(18) 0.08181(18) 0.0312(3) Uani 1 1 d . .
H23A H 0.2805 0.6337 -0.0098 0.047 Uiso 1 1 calc R U
H23B H 0.2783 0.6663 0.131 0.047 Uiso 1 1 calc R U
H23C H 0.4035 0.5851 0.1217 0.047 Uiso 1 1 calc R U
C24 C 0.4869(2) 0.8208(2) 0.01403(18) 0.0395(4) Uani 1 1 d . .
H24A H 0.4351 0.8033 -0.0801 0.059 Uiso 1 1 calc R U
H24B H 0.5537 0.7404 0.049 0.059 Uiso 1 1 calc R U
H24C H 0.5302 0.9209 0.0267 0.059 Uiso 1 1 calc R U
C25 C 0.2901(2) 0.9400(2) 0.03292(18) 0.0409(5) Uani 1 1 d . .
H25A H 0.2369 0.9215 -0.0608 0.061 Uiso 1 1 calc R U
H25B H 0.3314 1.0412 0.0443 0.061 Uiso 1 1 calc R U
H25C H 0.2334 0.9359 0.0813 0.061 Uiso 1 1 calc R U

loop_
_atom_site_aniso_label
_atom_site_aniso_U_11
_atom_site_aniso_U_22
_atom_site_aniso_U_33
_atom_site_aniso_U_23
_atom_site_aniso_U_13
_atom_site_aniso_U_12
N1 0.0244(6) 0.0205(5) 0.0212(6) 0.0030(4) 0.0061(5) 0.0085(4)
C2 0.0161(6) 0.0130(5) 0.0202(6) 0.0041(4) 0.0086(5) 0.0029(4)
C3 0.0169(6) 0.0133(5) 0.0223(6) 0.0031(4) 0.0114(5) 0.0012(4)
C4 0.0225(7) 0.0190(5) 0.0301(7) 0.0047(5) 0.0171(6) 0.0063(5)
C5 0.0199(7) 0.0233(6) 0.0351(8) 0.0083(6) 0.0124(6) 0.0098(5)
C6 0.0246(7) 0.0262(7) 0.0269(7) 0.0057(6) 0.0043(6) 0.0107(6)
C7 0.0151(5) 0.0111(4) 0.0222(6) 0.0038(4) 0.0092(5) 0.0021(4)
C8 0.0145(6) 0.0173(5) 0.0235(7) 0.0004(5) 0.0064(5) -0.0008(4)
C9 0.0193(6) 0.0186(5) 0.0205(6) 0.0000(5) 0.0088(5) -0.0010(5)
O10 0.0119(4) 0.0113(3) 0.0229(5) 0.0031(3) 0.0075(4) 0.0022(3)
C11 0.0125(5) 0.0130(5) 0.0143(5) 0.0019(4) 0.0047(4) 0.0022(4)
O12 0.0128(4) 0.0157(4) 0.0270(5) 0.0013(4) 0.0087(4) 0.0007(3)
C13 0.0108(5) 0.0119(4) 0.0164(6) 0.0018(4) 0.0042(4) 0.0009(4)
C14 0.0156(5) 0.0152(5) 0.0176(6) -0.0003(4) 0.0048(5) 0.0012(4)
C15 0.0210(6) 0.0207(5) 0.0157(6) 0.0028(5) 0.0054(5) 0.0019(5)
C16 0.0403(9) 0.0369(8) 0.0185(7) -0.0006(6) 0.0080(7) 0.0063(7)
C17 0.0177(7) 0.0390(8) 0.0231(7) 0.0025(6) 0.0013(6) 0.0054(6)
N18 0.0138(5) 0.0127(4) 0.0169(5) 0.0023(4) 0.0035(4) 0.0033(3)
C19 0.0140(5) 0.0157(5) 0.0184(6) 0.0034(4) 0.0043(5) 0.0004(4)
O20 0.0201(5) 0.0221(4) 0.0197(5) -0.0004(4) 0.0055(4) 0.0059(4)
O21 0.0213(5) 0.0173(4) 0.0168(5) 0.0020(3) -0.0001(4) 0.0057(4)
C22 0.0256(7) 0.0214(6) 0.0165(6) 0.0007(5) -0.0022(5) 0.0047(5)
C23 0.0225(7) 0.0246(6) 0.0359(9) -0.0056(6) 0.0009(6) 0.0000(6)
C24 0.0478(11) 0.0469(10) 0.0207(8) 0.0069(7) 0.0107(7) 0.0024(9)
C25 0.0420(11) 0.0303(8) 0.0274(9) 0.0001(7) -0.0098(8) 0.0156(7)

loop_
_atom_type_symbol
_atom_type_description
_atom_type_scat_dispersion_real
_atom_type_scat_dispersion_imag
_atom_type_scat_source
C C 0.0033 0.0016 'International Tables Vol C Tables 4.2.6.8 and 6.1.1.4'
H H 0 0 'International Tables Vol C Tables 4.2.6.8 and 6.1.1.4'
N N 0.0061 0.0033 'International Tables Vol C Tables 4.2.6.8 and 6.1.1.4'
O O 0.0106 0.006 'International Tables Vol C Tables 4.2.6.8 and 6.1.1.4'

loop_
_geom_angle_atom_site_label_1
_geom_angle_atom_site_label_2
_geom_angle_atom_site_label_3
_geom_angle
C2 N1 C6 114.83(13)
N1 C2 C3 125.64(12)
N1 C2 C7 122.84(12)
C3 C2 C7 111.46(12)
C2 C3 C4 118.18(13)
C2 C3 C9 111.30(11)
C4 C3 C9 130.47(13)
C5 C4 C3 117.35(13)
C5 C4 H4 121.3
C3 C4 H4 121.3
C4 C5 C6 119.69(13)
C4 C5 H5 120.2
C6 C5 H5 120.2
N1 C6 C5 124.23(15)
N1 C6 H6 117.9
C5 C6 H6 117.9
O10 C7 C2 105.17(10)
O10 C7 C8 111.75(10)
C2 C7 C8 104.31(11)
O10 C7 H7 111.7
C2 C7 H7 111.7
C8 C7 H7 111.7
C7 C8 C9 107.10(11)
C7 C8 H8A 110.3
C9 C8 H8A 110.3
C7 C8 H8B 110.3
C9 C8 H8B 110.3
H8A C8 H8B 108.5
C3 C9 C8 104.04(11)
C3 C9 H9A 110.9
C8 C9 H9A 110.9
C3 C9 H9B 110.9
C8 C9 H9B 110.9
H9A C9 H9B 109
C11 O10 C7 116.25(9)
O12 C11 O10 124.46(11)
O12 C11 C13 124.03(11)
O10 C11 C13 111.50(10)
N18 C13 C11 109.14(10)
N18 C13 C14 108.91(10)
C11 C13 C14 111.11(10)
N18 C13 H13 109.2
C11 C13 H13 109.2
C14 C13 H13 109.2
C15 C14 C13 115.64(11)
C15 C14 H14A 108.4
C13 C14 H14A 108.4
C15 C14 H14B 108.4
C13 C14 H14B 108.4
H14A C14 H14B 107.4
C17 C15 C16 110.02(13)
C17 C15 C14 112.90(12)
C16 C15 C14 109.44(12)
C17 C15 H15 108.1
C16 C15 H15 108.1
C14 C15 H15 108.1
C15 C16 H16A 109.5
C15 C16 H16B 109.5
H16A C16 H16B 109.5
C15 C16 H16C 109.5
H16A C16 H16C 109.5
H16B C16 H16C 109.5
C15 C17 H17A 109.5
C15 C17 H17B 109.5
H17A C17 H17B 109.5
C15 C17 H17C 109.5
H17A C17 H17C 109.5
H17B C17 H17C 109.5
C19 N18 C13 117.48(10)
C19 N18 H18 117.3(12)
C13 N18 H18 119.5(13)
O20 C19 O21 126.29(13)
O20 C19 N18 123.60(12)
O21 C19 N18 110.10(11)
C19 O21 C22 119.09(11)
O21 C22 C24 110.25(13)
O21 C22 C23 109.43(13)
C24 C22 C23 113.21(14)
O21 C22 C25 102.33(12)
C24 C22 C25 111.05(15)
C23 C22 C25 110.03(14)
C22 C23 H23A 109.5
C22 C23 H23B 109.5
H23A C23 H23B 109.5
C22 C23 H23C 109.5
H23A C23 H23C 109.5
H23B C23 H23C 109.5
C22 C24 H24A 109.5
C22 C24 H24B 109.5
H24A C24 H24B 109.5
C22 C24 H24C 109.5
H24A C24 H24C 109.5
H24B C24 H24C 109.5
C22 C25 H25A 109.5
C22 C25 H25B 109.5
H25A C25 H25B 109.5
C22 C25 H25C 109.5
H25A C25 H25C 109.5
H25B C25 H25C 109.5

loop_
_geom_bond_atom_site_label_1
_geom_bond_atom_site_label_2
_geom_bond_distance
N1 C2 1.3365(18)
N1 C6 1.3413(19)
C2 C3 1.3867(18)
C2 C7 1.5037(17)
C3 C4 1.3945(18)
C3 C9 1.5012(19)
C4 C5 1.381(2)
C4 H4 0.95
C5 C6 1.388(2)
C5 H5 0.95
C6 H6 0.95
C7 O10 1.4648(14)
C7 C8 1.536(2)
C7 H7 1
C8 C9 1.5502(19)
C8 H8A 0.99
C8 H8B 0.99
C9 H9A 0.99
C9 H9B 0.99
O10 C11 1.3352(14)
C11 O12 1.2103(15)
C11 C13 1.5278(16)
C13 N18 1.4509(16)
C13 C14 1.5336(18)
C13 H13 1
C14 C15 1.5295(19)
C14 H14A 0.99
C14 H14B 0.99
C15 C17 1.523(2)
C15 C16 1.526(2)
C15 H15 1
C16 H16A 0.98
C16 H16B 0.98
C16 H16C 0.98
C17 H17A 0.98
C17 H17B 0.98
C17 H17C 0.98
N18 C19 1.3565(18)
N18 H18 0.85(2)
C19 O20 1.2165(16)
C19 O21 1.3464(16)
O21 C22 1.4729(17)
C22 C24 1.514(3)
C22 C23 1.517(2)
C22 C25 1.525(2)
C23 H23A 0.98
C23 H23B 0.98
C23 H23C 0.98
C24 H24A 0.98
C24 H24B 0.98
C24 H24C 0.98
C25 H25A 0.98
C25 H25B 0.98
C25 H25C 0.98

loop_
_geom_hbond_atom_site_label_D
_geom_hbond_atom_site_label_H
_geom_hbond_atom_site_label_A
_geom_hbond_distance_DH
_geom_hbond_distance_HA
_geom_hbond_distance_DA
_geom_hbond_angle_DHA
_geom_hbond_site_symmetry_A
C8 H8B O12 0.99 2.5 3.3876(17) 149.4 2_646
N18 H18 O12 0.85(2) 2.11(2) 2.9518(15) 177.3(18) 2_656
C23 H23C O20 0.98 2.4 2.9944(19) 118.7 .
C24 H24B O20 0.98 2.36 2.945(2) 117.5 .

loop_
_geom_torsion_atom_site_label_1
_geom_torsion_atom_site_label_2
_geom_torsion_atom_site_label_3
_geom_torsion_atom_site_label_4
_geom_torsion
C6 N1 C2 C3 0.9(2)
C6 N1 C2 C7 -175.97(13)
N1 C2 C3 C4 1.7(2)
C7 C2 C3 C4 178.85(11)
N1 C2 C3 C9 -176.04(13)
C7 C2 C3 C9 1.13(14)
C2 C3 C4 C5 -2.94(19)
C9 C3 C4 C5 174.26(13)
C3 C4 C5 C6 1.8(2)
C2 N1 C6 C5 -2.2(2)
C4 C5 C6 N1 0.9(3)
N1 C2 C7 O10 66.86(15)
C3 C2 C7 O10 -110.40(12)
N1 C2 C7 C8 -175.40(12)
C3 C2 C7 C8 7.33(14)
O10 C7 C8 C9 100.55(12)
C2 C7 C8 C9 -12.56(13)
C2 C3 C9 C8 -8.99(14)
C4 C3 C9 C8 173.65(13)
C7 C8 C9 C3 13.16(13)
C2 C7 O10 C11 -168.42(11)
C8 C7 O10 C11 79.01(13)
C7 O10 C11 O12 2.09(18)
C7 O10 C11 C13 -178.34(10)
O12 C11 C13 N18 -42.60(17)
O10 C11 C13 N18 137.83(11)
O12 C11 C13 C14 77.52(16)
O10 C11 C13 C14 -102.04(12)
N18 C13 C14 C15 175.89(11)
C11 C13 C14 C15 55.63(14)
C13 C14 C15 C17 58.56(16)
C13 C14 C15 C16 -178.55(13)
C11 C13 N18 C19 -52.46(15)
C14 C13 N18 C19 -173.93(11)
C13 N18 C19 O20 -9.25(19)
C13 N18 C19 O21 171.32(11)
O20 C19 O21 C22 5.0(2)
N18 C19 O21 C22 -175.54(12)
C19 O21 C22 C24 -62.90(17)
C19 O21 C22 C23 62.24(17)
C19 O21 C22 C25 178.91(14)
